data_2236612
loop_
_publ_author_name
'Meng, S. C.'

_publ_section_title
;
 A triclinic polymorph of
 <i>catena</i>-poly[[bis(<i>N</i>,<i>N</i>-dimethylformamide-\k<i>O</i>)cobalt(II)]-di-\m-1,5-dicyanamido-\k^4^<i>N</i>^1^:<i>N</i>^5^]
;
_journal_coeditor_code RZ5015
_journal_issue 11
_journal_name_full 'Acta Crystallographica Section E'
_journal_page_first m1404
_journal_paper_doi 10.1107/S1600536812043310
_journal_volume 68
_journal_year 2012
_chemical_formula_iupac '[Co (C2 N3)2 (C3 H7 N O)2]'
_chemical_formula_moiety 'C10 H14 Co N8 O2'
_chemical_formula_sum 'C10 H14 Co N8 O2'
_chemical_formula_weight 337.22
_chemical_name_systematic
;<i>catena</i>-poly[[bis(<i>N</i>,<i>N</i>-dimethylformamide-
\k<i>O</i>)cobalt(II)]-di-\m-1,5-dicyanamido-\k^4^<i>N</i>^1^:<i>N</i>^5^]
;
_space_group_IT_number 2
_symmetry_cell_setting triclinic
_symmetry_space_group_name_Hall '-P 1'
_symmetry_space_group_name_H-M 'P -1'
_atom_sites_solution_hydrogens geom
_atom_sites_solution_primary direct
_atom_sites_solution_secondary difmap
_audit_creation_method 'SHELXTL (Sheldrick, 2008)'
_cell_angle_alpha 105.69(3)
_cell_angle_beta 107.94(3)
_cell_angle_gamma 96.19(3)
_cell_formula_units_Z 1
_cell_length_a 6.4315(13)
_cell_length_b 7.3879(15)
_cell_length_c 8.6210(17)
_cell_measurement_reflns_used 1585
_cell_measurement_temperature 150(2)
_cell_measurement_theta_max 29.0615
_cell_measurement_theta_min 4.4723
_cell_volume 366.93(17)
_computing_cell_refinement 'CrystalClear (Rigaku, 2008)'
_computing_data_collection 'CrystalClear (Rigaku, 2008)'
_computing_data_reduction 'CrystalClear (Rigaku, 2008)'
_computing_molecular_graphics 'SHELXTL (Sheldrick, 2008)'
_computing_publication_material 'SHELXTL (Sheldrick, 2008)'
_computing_structure_refinement 'SHELXTL (Sheldrick, 2008)'
_computing_structure_solution 'SHELXTL (Sheldrick, 2008)'
_diffrn_ambient_temperature 150(2)
_diffrn_measured_fraction_theta_full 0.980
_diffrn_measured_fraction_theta_max 0.980
_diffrn_measurement_device_type 'Rigaku Saturn724+'
_diffrn_measurement_method \w
_diffrn_radiation_monochromator graphite
_diffrn_radiation_source 'fine-focus sealed tube'
_diffrn_radiation_type MoK\a
_diffrn_radiation_wavelength 0.71073
_diffrn_reflns_av_R_equivalents 0.0153
_diffrn_reflns_av_sigmaI/netI 0.0266
_diffrn_reflns_limit_h_max 7
_diffrn_reflns_limit_h_min -7
_diffrn_reflns_limit_k_max 7
_diffrn_reflns_limit_k_min -8
_diffrn_reflns_limit_l_max 10
_diffrn_reflns_limit_l_min -10
_diffrn_reflns_number 2514
_diffrn_reflns_theta_full 25.34
_diffrn_reflns_theta_max 25.34
_diffrn_reflns_theta_min 4.00
_diffrn_standards_decay_% 0
_diffrn_standards_interval_time 0
_diffrn_standards_number 0
_exptl_absorpt_coefficient_mu 1.187
_exptl_absorpt_correction_T_max 1.0000
_exptl_absorpt_correction_T_min 0.8445
_exptl_absorpt_correction_type multi-scan
_exptl_absorpt_process_details '(CrystalClear; Rigaku, 2008)'
_exptl_crystal_colour purple
_exptl_crystal_density_diffrn 1.526
_exptl_crystal_density_method 'not measured'
_exptl_crystal_description block
_exptl_crystal_F_000 173
_exptl_crystal_size_max 0.22
_exptl_crystal_size_mid 0.18
_exptl_crystal_size_min 0.15
_refine_diff_density_max 0.216
_refine_diff_density_min -0.244
_refine_ls_extinction_method none
_refine_ls_goodness_of_fit_ref 1.042
_refine_ls_hydrogen_treatment constr
_refine_ls_matrix_type full
_refine_ls_number_parameters 97
_refine_ls_number_reflns 1319
_refine_ls_number_restraints 0
_refine_ls_restrained_S_all 1.042
_refine_ls_R_factor_all 0.0275
_refine_ls_R_factor_gt 0.0254
_refine_ls_shift/su_max 0.000
_refine_ls_shift/su_mean 0.000
_refine_ls_structure_factor_coef Fsqd
_refine_ls_weighting_details 'calc w=1/[\s^2^(Fo^2^)+(0.0266P)^2^+0.1190P] where P=(Fo^2^+2Fc^2^)/3'
_refine_ls_weighting_scheme calc
_refine_ls_wR_factor_gt 0.0607
_refine_ls_wR_factor_ref 0.0614
_reflns_number_gt 1242
_reflns_number_total 1319
_reflns_threshold_expression I>2sigma(I)
_cod_data_source_file rz5015.cif
_cod_data_source_block I
_cod_database_code 2236612
_cod_database_fobs_code 2236612

loop_
_symmetry_equiv_pos_as_xyz
'x, y, z'
'-x, -y, -z'

loop_
_atom_site_type_symbol
_atom_site_label
_atom_site_fract_x
_atom_site_fract_y
_atom_site_fract_z
_atom_site_U_iso_or_equiv
_atom_site_adp_type
_atom_site_calc_flag
_atom_site_refinement_flags
_atom_site_occupancy
_atom_site_symmetry_multiplicity
Co Co1 0.5000 0.0000 0.5000 0.03475(14) Uani d S 1 2
O O1 0.7337(2) 0.1252(2) 0.75360(17) 0.0458(3) Uani d . 1 1
N N1 0.3153(3) -0.1843(2) 0.5846(2) 0.0450(4) Uani d . 1 1
N N2 0.3184(3) 0.2157(2) 0.5512(2) 0.0461(4) Uani d . 1 1
N N3 0.2307(3) -0.4729(2) 0.6597(2) 0.0540(5) Uani d . 1 1
N N4 1.0908(3) 0.2096(2) 0.9389(2) 0.0429(4) Uani d . 1 1
C C1 0.2790(3) -0.3244(3) 0.6133(2) 0.0361(4) Uani d . 1 1
C C2 0.2822(3) 0.3654(3) 0.5966(2) 0.0335(4) Uani d . 1 1
C C3 0.9359(3) 0.1312(3) 0.7855(2) 0.0397(4) Uani d . 1 1
H H3C 0.9817 0.0763 0.6944 0.048 Uiso calc R 1 1
C C4 1.0358(5) 0.3018(4) 1.0885(3) 0.0620(6) Uani d . 1 1
H H4A 0.8777 0.2958 1.0544 0.093 Uiso calc R 1 1
H H4B 1.1137 0.4337 1.1379 0.093 Uiso calc R 1 1
H H4C 1.0796 0.2367 1.1720 0.093 Uiso calc R 1 1
C C5 1.3232(4) 0.2040(4) 0.9659(3) 0.0666(7) Uani d . 1 1
H H5A 1.3381 0.1399 0.8582 0.100 Uiso calc R 1 1
H H5B 1.3753 0.1357 1.0456 0.100 Uiso calc R 1 1
H H5C 1.4105 0.3329 1.0117 0.100 Uiso calc R 1 1

loop_
_atom_site_aniso_label
_atom_site_aniso_U_11
_atom_site_aniso_U_22
_atom_site_aniso_U_33
_atom_site_aniso_U_12
_atom_site_aniso_U_13
_atom_site_aniso_U_23
Co1 0.0364(2) 0.02626(19) 0.0418(2) 0.00779(14) 0.01291(16) 0.01186(15)
O1 0.0401(8) 0.0490(8) 0.0434(8) 0.0089(6) 0.0120(7) 0.0100(7)
N1 0.0503(10) 0.0333(9) 0.0546(11) 0.0081(7) 0.0214(9) 0.0163(8)
N2 0.0510(10) 0.0356(9) 0.0582(11) 0.0160(8) 0.0235(9) 0.0177(8)
N3 0.0846(14) 0.0345(9) 0.0629(12) 0.0196(9) 0.0489(11) 0.0178(9)
N4 0.0446(10) 0.0461(9) 0.0336(9) 0.0087(8) 0.0104(8) 0.0102(7)
C1 0.0374(10) 0.0322(10) 0.0381(10) 0.0096(8) 0.0155(9) 0.0070(8)
C2 0.0331(9) 0.0331(10) 0.0348(10) 0.0050(8) 0.0114(8) 0.0127(8)
C3 0.0451(12) 0.0366(10) 0.0370(11) 0.0083(9) 0.0145(9) 0.0110(8)
C4 0.0828(18) 0.0611(14) 0.0381(12) 0.0177(13) 0.0210(12) 0.0087(11)
C5 0.0450(13) 0.0853(18) 0.0556(15) 0.0097(12) 0.0047(11) 0.0174(13)

loop_
_atom_type_symbol
_atom_type_description
_atom_type_scat_dispersion_real
_atom_type_scat_dispersion_imag
_atom_type_scat_source
C C 0.0033 0.0016 'International Tables Vol C Tables 4.2.6.8 and 6.1.1.4'
H H 0.0000 0.0000 'International Tables Vol C Tables 4.2.6.8 and 6.1.1.4'
Co Co 0.3494 0.9721 'International Tables Vol C Tables 4.2.6.8 and 6.1.1.4'
N N 0.0061 0.0033 'International Tables Vol C Tables 4.2.6.8 and 6.1.1.4'
O O 0.0106 0.0060 'International Tables Vol C Tables 4.2.6.8 and 6.1.1.4'

loop_
_geom_angle_atom_site_label_1
_geom_angle_atom_site_label_2
_geom_angle_atom_site_label_3
_geom_angle_site_symmetry_1
_geom_angle_site_symmetry_3
_geom_angle
N2 Co1 N2 2_656 . 180.00(11)
N2 Co1 O1 2_656 . 90.92(7)
N2 Co1 O1 . . 89.08(7)
N2 Co1 O1 2_656 2_656 89.08(7)
N2 Co1 O1 . 2_656 90.92(7)
O1 Co1 O1 . 2_656 180.0
N2 Co1 N1 2_656 . 88.01(7)
N2 Co1 N1 . . 91.99(7)
O1 Co1 N1 . . 90.34(7)
O1 Co1 N1 2_656 . 89.66(7)
N2 Co1 N1 2_656 2_656 91.99(7)
N2 Co1 N1 . 2_656 88.01(7)
O1 Co1 N1 . 2_656 89.66(7)
O1 Co1 N1 2_656 2_656 90.34(7)
N1 Co1 N1 . 2_656 180.00(8)
C3 O1 Co1 . . 121.36(13)
C1 N1 Co1 . . 151.54(16)
C2 N2 Co1 . . 159.60(16)
C2 N3 C1 1_545 . 120.72(16)
C3 N4 C5 . . 121.09(18)
C3 N4 C4 . . 121.59(19)
C5 N4 C4 . . 117.31(19)
N1 C1 N3 . . 173.5(2)
N2 C2 N3 . 1_565 173.04(19)
O1 C3 N4 . . 124.73(18)
O1 C3 H3C . . 117.6
N4 C3 H3C . . 117.6
N4 C4 H4A . . 109.5
N4 C4 H4B . . 109.5
H4A C4 H4B . . 109.5
N4 C4 H4C . . 109.5
H4A C4 H4C . . 109.5
H4B C4 H4C . . 109.5
N4 C5 H5A . . 109.5
N4 C5 H5B . . 109.5
H5A C5 H5B . . 109.5
N4 C5 H5C . . 109.5
H5A C5 H5C . . 109.5
H5B C5 H5C . . 109.5

loop_
_geom_bond_atom_site_label_1
_geom_bond_atom_site_label_2
_geom_bond_site_symmetry_2
_geom_bond_distance
Co1 N2 2_656 2.1061(17)
Co1 N2 . 2.1061(17)
Co1 O1 . 2.1157(17)
Co1 O1 2_656 2.1157(17)
Co1 N1 . 2.1254(17)
Co1 N1 2_656 2.1254(17)
O1 C3 . 1.237(2)
N1 C1 . 1.145(2)
N2 C2 . 1.144(2)
N3 C2 1_545 1.295(2)
N3 C1 . 1.304(2)
N4 C3 . 1.313(3)
N4 C5 . 1.448(3)
N4 C4 . 1.452(3)
C2 N3 1_565 1.295(2)
C3 H3C . 0.9300
C4 H4A . 0.9600
C4 H4B . 0.9600
C4 H4C . 0.9600
C5 H5A . 0.9600
C5 H5B . 0.9600
C5 H5C . 0.9600
